data_4324617
loop_
_publ_author_name
'Deng-Ke Cao'
'Mei-Juan Liu'
'Jian Huang'
'Song-Song Bao'
'Li-Min Zheng'

_publ_section_title
;
 Cobalt and Manganese Diphosphonates with One-, Two-, and
 Three-Dimensional Structures and Field-Induced Magnetic Transitions
;
_journal_name_full 'Inorganic Chemistry'
_journal_page_first 2278
_journal_page_last 2287
_journal_paper_doi 10.1021/ic1019668
_journal_volume 50
_journal_year 2011
_chemical_formula_moiety 'C10 H22 Co3 N4 O18 P4'
_chemical_formula_sum 'C10 H22 Co3 N4 O18 P4'
_chemical_formula_weight 786.99
_chemical_name_systematic
; 
 ? 
;
_space_group_IT_number 15
_symmetry_cell_setting monoclinic
_symmetry_space_group_name_Hall '-C 2yc'
_symmetry_space_group_name_H-M 'C 1 2/c 1'
_atom_sites_solution_hydrogens geom
_atom_sites_solution_primary direct
_atom_sites_solution_secondary difmap
_audit_creation_method SHELXL-97
_cell_angle_alpha 90.00
_cell_angle_beta 90.14
_cell_angle_gamma 90.00
_cell_formula_units_Z 4
_cell_length_a 12.496(3)
_cell_length_b 9.469(2)
_cell_length_c 19.485(4)
_cell_measurement_reflns_used 1399
_cell_measurement_temperature 293(2)
_cell_measurement_theta_max 26.315
_cell_measurement_theta_min 2.706
_cell_volume 2305.5(9)
_computing_cell_refinement SMART
_computing_data_collection 'SMART (Bruker, 2000)'
_computing_data_reduction 'SAINT (Bruker, 2000)'
_computing_molecular_graphics SHELXTL
_computing_publication_material SHELXTL
_computing_structure_refinement SHELXTL
_computing_structure_solution 'SHELXTL (Bruker, 2000)'
_diffrn_ambient_temperature 293(2)
_diffrn_measured_fraction_theta_full 0.966
_diffrn_measured_fraction_theta_max 0.966
_diffrn_measurement_device_type 'Bruker Smart Aepex CCD area detector'
_diffrn_measurement_method 'phi and omega scans'
_diffrn_radiation_monochromator graphite
_diffrn_radiation_source 'fine-focus sealed tube'
_diffrn_radiation_type MoK\a
_diffrn_radiation_wavelength 0.71073
_diffrn_reflns_av_R_equivalents 0.0459
_diffrn_reflns_av_sigmaI/netI 0.0492
_diffrn_reflns_limit_h_max 14
_diffrn_reflns_limit_h_min -15
_diffrn_reflns_limit_k_max 11
_diffrn_reflns_limit_k_min -9
_diffrn_reflns_limit_l_max 23
_diffrn_reflns_limit_l_min -23
_diffrn_reflns_number 6790
_diffrn_reflns_theta_full 25.49
_diffrn_reflns_theta_max 25.49
_diffrn_reflns_theta_min 2.09
_exptl_absorpt_coefficient_mu 2.509
_exptl_absorpt_correction_T_max 0.860
_exptl_absorpt_correction_T_min 0.786
_exptl_absorpt_correction_type multi-scan
_exptl_absorpt_process_details 'SADABS, Bruker(2000)'
_exptl_crystal_colour blue
_exptl_crystal_density_diffrn 2.267
_exptl_crystal_description block
_exptl_crystal_F_000 1580
_exptl_crystal_size_max 0.1
_exptl_crystal_size_mid 0.08
_exptl_crystal_size_min 0.06
_refine_diff_density_max 0.569
_refine_diff_density_min -0.520
_refine_diff_density_rms 0.115
_refine_ls_extinction_method none
_refine_ls_goodness_of_fit_ref 1.060
_refine_ls_hydrogen_treatment constr
_refine_ls_matrix_type full
_refine_ls_number_parameters 178
_refine_ls_number_reflns 2084
_refine_ls_number_restraints 0
_refine_ls_restrained_S_all 1.060
_refine_ls_R_factor_all 0.0515
_refine_ls_R_factor_gt 0.0363
_refine_ls_shift/su_max 0.001
_refine_ls_shift/su_mean 0.000
_refine_ls_structure_factor_coef Fsqd
_refine_ls_weighting_details 'calc w=1/[\s^2^(Fo^2^)+(0.0550P)^2^+0.0000P] where P=(Fo^2^+2Fc^2^)/3'
_refine_ls_weighting_scheme calc
_refine_ls_wR_factor_gt 0.0894
_refine_ls_wR_factor_ref 0.1017
_reflns_number_gt 1649
_reflns_number_total 2084
_reflns_threshold_expression >2sigma(I)
_cod_data_source_file ic1019668_si_004.cif
_cod_data_source_block co
_cod_original_cell_volume 2305.5(8)
_cod_database_code 4324617

loop_
_symmetry_equiv_pos_as_xyz
'x, y, z'
'-x, y, -z+1/2'
'x+1/2, y+1/2, z'
'-x+1/2, y+1/2, -z+1/2'
'-x, -y, -z'
'x, -y, z-1/2'
'-x+1/2, -y+1/2, -z'
'x+1/2, -y+1/2, z-1/2'

loop_
_atom_site_label
_atom_site_type_symbol
_atom_site_fract_x
_atom_site_fract_y
_atom_site_fract_z
_atom_site_U_iso_or_equiv
_atom_site_adp_type
_atom_site_occupancy
_atom_site_symmetry_multiplicity
_atom_site_calc_flag
_atom_site_refinement_flags
Co1 Co 0.24003(5) 0.37210(6) 0.34048(3) 0.0162(2) Uani 1 1 d .
Co2 Co 0.0000 0.56674(9) 0.2500 0.0152(2) Uani 1 2 d S
P1 P 0.26643(9) 0.56997(11) 0.23849(5) 0.0121(3) Uani 1 1 d .
P2 P 0.14047(9) 0.59418(11) 0.10493(5) 0.0136(3) Uani 1 1 d .
O1 O 0.1608(2) 0.5510(3) 0.27594(14) 0.0182(7) Uani 1 1 d .
O1W O 0.1200(3) 0.4026(3) 0.40390(16) 0.0274(8) Uani 1 1 d .
H1WA H 0.1308 0.4062 0.4471 0.033 Uiso 1 1 d R
H1WB H 0.0557 0.3970 0.3895 0.033 Uiso 1 1 d R
O2 O 0.3463(2) 0.4804(3) 0.27910(15) 0.0181(7) Uani 1 1 d .
O2W O 0.0000 0.3421(5) 0.2500 0.0350(13) Uani 1 2 d S
H2WA H -0.0541 0.3055 0.2302 0.042 Uiso 0.50 1 d PR
H2WB H 0.0539 0.3180 0.2259 0.042 Uiso 0.50 1 d PR
O3 O 0.3039(2) 0.7222(3) 0.23003(14) 0.0147(7) Uani 1 1 d .
O3W O 0.0000 0.7862(5) 0.2500 0.0416(14) Uani 1 2 d S
H3WA H 0.0391 0.8094 0.2159 0.050 Uiso 0.50 1 d PR
H3WB H -0.0607 0.8237 0.2418 0.050 Uiso 0.50 1 d PR
O4 O 0.0401(2) 0.5647(3) 0.14669(14) 0.0185(7) Uani 1 1 d .
O5 O 0.1699(2) 0.7504(3) 0.10262(15) 0.0198(7) Uani 1 1 d .
O6 O 0.1332(2) 0.5289(3) 0.03390(14) 0.0196(7) Uani 1 1 d .
O7 O 0.2257(3) 0.3552(3) 0.14875(15) 0.0217(7) Uani 1 1 d .
H7A H 0.2184 0.3263 0.1881 0.032 Uiso 1 1 calc R
N1 N 0.3747(3) 0.4331(4) 0.05417(19) 0.0177(8) Uani 1 1 d .
N2 N 0.3893(3) 0.2487(4) -0.0107(2) 0.0283(10) Uani 1 1 d .
H2A H 0.3962 0.1624 -0.0239 0.034 Uiso 1 1 calc R
C1 C 0.2526(3) 0.5020(4) 0.1501(2) 0.0151(10) Uani 1 1 d .
C2 C 0.3630(4) 0.5189(5) 0.1155(2) 0.0193(10) Uani 1 1 d .
H2B H 0.3733 0.6174 0.1034 0.023 Uiso 1 1 calc R
H2C H 0.4184 0.4932 0.1481 0.023 Uiso 1 1 calc R
C3 C 0.3864(4) 0.2922(5) 0.0534(2) 0.0255(11) Uani 1 1 d .
H3B H 0.3917 0.2346 0.0919 0.031 Uiso 1 1 calc R
C4 C 0.3796(4) 0.3636(5) -0.0530(2) 0.0293(12) Uani 1 1 d .
H4A H 0.3796 0.3624 -0.1007 0.035 Uiso 1 1 calc R
C5 C 0.3700(4) 0.4788(5) -0.0127(2) 0.0236(11) Uani 1 1 d .
H5B H 0.3619 0.5716 -0.0274 0.028 Uiso 1 1 calc R

loop_
_atom_site_aniso_label
_atom_site_aniso_U_11
_atom_site_aniso_U_22
_atom_site_aniso_U_33
_atom_site_aniso_U_23
_atom_site_aniso_U_13
_atom_site_aniso_U_12
Co1 0.0180(4) 0.0137(3) 0.0170(3) 0.0004(2) 0.0004(3) 0.0019(3)
Co2 0.0111(5) 0.0174(5) 0.0171(4) 0.000 0.0011(3) 0.000
P1 0.0133(6) 0.0101(6) 0.0127(5) -0.0001(4) -0.0006(5) -0.0002(5)
P2 0.0155(6) 0.0128(6) 0.0126(5) 0.0000(4) -0.0019(5) -0.0004(5)
O1 0.0169(17) 0.0231(17) 0.0146(15) -0.0022(12) -0.0022(13) -0.0037(13)
O1W 0.026(2) 0.043(2) 0.0137(15) 0.0016(14) -0.0029(14) 0.0105(16)
O2 0.0206(18) 0.0141(16) 0.0195(15) 0.0034(13) -0.0034(14) 0.0015(13)
O2W 0.018(3) 0.021(3) 0.065(4) 0.000 -0.009(3) 0.000
O3 0.0192(17) 0.0091(14) 0.0159(15) -0.0009(12) -0.0036(13) -0.0005(13)
O3W 0.024(3) 0.024(3) 0.077(4) 0.000 0.027(3) 0.000
O4 0.0090(16) 0.0311(18) 0.0153(15) 0.0008(13) 0.0027(13) -0.0030(14)
O5 0.0235(19) 0.0138(16) 0.0221(17) 0.0008(13) -0.0076(14) -0.0037(14)
O6 0.0238(19) 0.0195(17) 0.0156(16) -0.0012(13) -0.0010(14) -0.0005(14)
O7 0.036(2) 0.0106(16) 0.0185(16) 0.0014(12) -0.0042(14) -0.0033(14)
N1 0.018(2) 0.0126(19) 0.023(2) -0.0008(15) 0.0025(17) 0.0026(16)
N2 0.036(3) 0.017(2) 0.032(2) -0.0098(18) 0.009(2) -0.0020(19)
C1 0.019(3) 0.010(2) 0.016(2) 0.0012(17) 0.0000(19) -0.0025(18)
C2 0.017(3) 0.020(2) 0.020(2) -0.0051(19) 0.002(2) 0.000(2)
C3 0.024(3) 0.024(3) 0.029(3) 0.004(2) 0.006(2) 0.004(2)
C4 0.038(3) 0.033(3) 0.018(2) -0.003(2) -0.005(2) -0.006(2)
C5 0.027(3) 0.020(3) 0.024(3) 0.001(2) -0.003(2) -0.003(2)

loop_
_atom_type_symbol
_atom_type_description
_atom_type_scat_dispersion_real
_atom_type_scat_dispersion_imag
_atom_type_scat_source
C C 0.0033 0.0016 'International Tables Vol C Tables 4.2.6.8 and 6.1.1.4'
H H 0.0000 0.0000 'International Tables Vol C Tables 4.2.6.8 and 6.1.1.4'
N N 0.0061 0.0033 'International Tables Vol C Tables 4.2.6.8 and 6.1.1.4'
O O 0.0106 0.0060 'International Tables Vol C Tables 4.2.6.8 and 6.1.1.4'
P P 0.1023 0.0942 'International Tables Vol C Tables 4.2.6.8 and 6.1.1.4'
Co Co 0.3494 0.9721 'International Tables Vol C Tables 4.2.6.8 and 6.1.1.4'

loop_
_geom_angle_atom_site_label_1
_geom_angle_atom_site_label_2
_geom_angle_atom_site_label_3
_geom_angle
_geom_angle_site_symmetry_1
_geom_angle_site_symmetry_3
O5 Co1 O1W 99.75(13) 4_545 .
O5 Co1 O3 97.17(12) 4_545 4_545
O1W Co1 O3 108.62(13) . 4_545
O5 Co1 O2 104.55(13) 4_545 .
O1W Co1 O2 141.67(13) . .
O3 Co1 O2 97.33(12) 4_545 .
O5 Co1 O1 168.18(11) 4_545 .
O1W Co1 O1 84.75(12) . .
O3 Co1 O1 91.65(10) 4_545 .
O2 Co1 O1 66.36(11) . .
O3W Co2 O1 94.12(8) . 2
O3W Co2 O1 94.12(8) . .
O1 Co2 O1 171.76(17) 2 .
O3W Co2 O4 90.54(9) . .
O1 Co2 O4 89.93(11) 2 .
O1 Co2 O4 90.00(11) . .
O3W Co2 O4 90.54(9) . 2
O1 Co2 O4 90.00(11) 2 2
O1 Co2 O4 89.93(11) . 2
O4 Co2 O4 178.92(17) . 2
O3W Co2 O2W 180.000(1) . .
O1 Co2 O2W 85.88(8) 2 .
O1 Co2 O2W 85.88(8) . .
O4 Co2 O2W 89.46(9) . .
O4 Co2 O2W 89.46(9) 2 .
O1 P1 O3 115.53(17) . .
O1 P1 O2 104.65(17) . .
O3 P1 O2 112.32(16) . .
O1 P1 C1 109.06(18) . .
O3 P1 C1 104.90(17) . .
O2 P1 C1 110.42(18) . .
O6 P2 O4 111.38(17) . .
O6 P2 O5 112.45(17) . .
O4 P2 O5 113.12(18) . .
O6 P2 C1 106.43(18) . .
O4 P2 C1 106.25(18) . .
O5 P2 C1 106.66(17) . .
P1 O1 Co2 135.70(17) . .
P1 O1 Co1 88.64(14) . .
Co2 O1 Co1 126.43(14) . .
Co1 O1W H1WA 120.4 . .
Co1 O1W H1WB 120.2 . .
H1WA O1W H1WB 118.3 . .
P1 O2 Co1 98.92(16) . .
Co2 O2W H2WA 114.0 . .
Co2 O2W H2WB 105.5 . .
H2WA O2W H2WB 105.5 . .
P1 O3 Co1 130.19(16) . 4
Co2 O3W H3WA 104.9 . .
Co2 O3W H3WB 114.6 . .
H3WA O3W H3WB 105.0 . .
P2 O4 Co2 135.84(17) . .
P2 O5 Co1 133.94(17) . 4
C1 O7 H7A 109.5 . .
C3 N1 C5 107.9(4) . .
C3 N1 C2 125.2(4) . .
C5 N1 C2 126.8(4) . .
C3 N2 C4 108.6(4) . .
C3 N2 H2A 125.7 . .
C4 N2 H2A 125.7 . .
O7 C1 C2 107.6(3) . .
O7 C1 P1 112.2(3) . .
C2 C1 P1 106.8(3) . .
O7 C1 P2 105.6(3) . .
C2 C1 P2 114.5(3) . .
P1 C1 P2 110.2(2) . .
N1 C2 C1 113.1(4) . .
N1 C2 H2B 109.0 . .
C1 C2 H2B 109.0 . .
N1 C2 H2C 109.0 . .
C1 C2 H2C 109.0 . .
H2B C2 H2C 107.8 . .
N2 C3 N1 109.0(4) . .
N2 C3 H3B 125.5 . .
N1 C3 H3B 125.5 . .
C5 C4 N2 107.5(4) . .
C5 C4 H4A 126.3 . .
N2 C4 H4A 126.3 . .
C4 C5 N1 107.0(4) . .
C4 C5 H5B 126.5 . .
N1 C5 H5B 126.5 . .

loop_
_geom_bond_atom_site_label_1
_geom_bond_atom_site_label_2
_geom_bond_distance
_geom_bond_site_symmetry_2
Co1 O5 1.954(3) 4_545
Co1 O1W 1.967(4) .
Co1 O3 2.050(3) 4_545
Co1 O2 2.063(3) .
Co1 O1 2.329(3) .
Co2 O3W 2.078(5) .
Co2 O1 2.076(3) 2
Co2 O1 2.076(3) .
Co2 O4 2.075(3) .
Co2 O4 2.075(3) 2
Co2 O2W 2.127(4) .
P1 O1 1.521(3) .
P1 O3 1.524(3) .
P1 O2 1.529(3) .
P1 C1 1.846(4) .
P2 O6 1.518(3) .
P2 O4 1.523(3) .
P2 O5 1.525(3) .
P2 C1 1.869(4) .
O1W H1WA 0.8530 .
O1W H1WB 0.8521 .
O2W H2WA 0.8519 .
O2W H2WB 0.8536 .
O3 Co1 2.050(3) 4
O3W H3WA 0.8539 .
O3W H3WB 0.8521 .
O5 Co1 1.954(3) 4
O7 C1 1.430(5) .
O7 H7A 0.8200 .
N1 C3 1.343(6) .
N1 C5 1.374(6) .
N1 C2 1.452(5) .
N2 C3 1.316(6) .
N2 C4 1.370(6) .
N2 H2A 0.8600 .
C1 C2 1.546(6) .
C2 H2B 0.9700 .
C2 H2C 0.9700 .
C3 H3B 0.9300 .
C4 C5 1.350(6) .
C4 H4A 0.9300 .
C5 H5B 0.9300 .
